data_7064278
loop_
_publ_author_name
'Sch\"obinger, Matthias'
'Huber, Martin'
'St\"oger, Berthold'
'Weinberger, Peter'

_publ_section_title
;
 Linkage isomerism in a homoleptic Fe(ii) complex with BODIPY-1H-tetrazole
 ligands
;
_journal_issue 10
_journal_name_full 'New Journal of Chemistry'
_journal_page_first 4271
_journal_page_last 4277
_journal_paper_doi 10.1039/D5NJ03028E
_journal_volume 50
_journal_year 2026
_chemical_formula_moiety 'C90 H102 B6 F12 Fe N36, 2(Cl O4), 4(C2 H2 Cl N), 0.36(O H2)'
_chemical_formula_sum 'C98 H110.72 B6 Cl6 F12 Fe N40 O8.36'
_chemical_formula_weight 2544.15
_space_group_crystal_system triclinic
_space_group_IT_number 2
_space_group_name_Hall '-P 1'
_space_group_name_H-M_alt 'P -1'
_atom_sites_solution_hydrogens geom
_atom_sites_solution_primary dual
_audit_creation_date 2022-08-13
_audit_creation_method
;
Olex2 1.5
(compiled 2022.04.07 svn.rca3783a0 for OlexSys, GUI svn.r6498)
;
_audit_update_record
;
2025-06-12 deposited with the CCDC.	2026-01-07 downloaded from the CCDC.
;
_cell_angle_alpha 77.116(9)
_cell_angle_beta 70.890(10)
_cell_angle_gamma 66.469(8)
_cell_formula_units_Z 1
_cell_length_a 13.6265(17)
_cell_length_b 15.0163(14)
_cell_length_c 16.2071(19)
_cell_measurement_reflns_used 1350
_cell_measurement_temperature 100
_cell_measurement_theta_max 41.16
_cell_measurement_theta_min 8.23
_cell_volume 2856.6(6)
_computing_cell_refinement
;
X-Area Recipe 1.37.0.0 (STOE, 2021)
;
_computing_data_collection
;
X-Area Pilatus3_SV 1.31.175.0 (STOE, 2021)
;
_computing_data_reduction
;
X-Area Integrate 2.5.1.0 (STOE, 2021)
X-Area X-Red 2.3.0.0 (STOE, 2021) 
;
_computing_molecular_graphics 'Olex2 1.5 (Dolomanov et al., 2009)'
_computing_publication_material
;
STOE & Cie GmbH, X-Area, software package for collecting single-crystal or
multi-domain crystal data on STOE area-detector diffractometers, for image 
processing, for the correction and scaling of reflection intensities and 
for outlier rejection, version 2.0, Darmstadt 2021
;
_computing_structure_refinement 'XL  (Sheldrick, 2008)'
_computing_structure_solution 'SHELXT  (Sheldrick, 2015)'
_diffrn_ambient_temperature 100
_diffrn_detector 'EIGER2 1M CDTE'
_diffrn_detector_area_resol_mean 13.33
_diffrn_measured_fraction_theta_full 0.984
_diffrn_measured_fraction_theta_max 0.963
_diffrn_measurement_details
;
 360 frames, detector distance = 60 mm
;
_diffrn_measurement_device 'Eulerian 4-circle diffractometer'
_diffrn_measurement_device_type 'STOE STADIVARI'
_diffrn_measurement_method 'rotation method, \w scans'
_diffrn_radiation_collimation '1.2 mm, 0.6 diameter'
_diffrn_radiation_monochromator 'Graded multilayer mirror'
_diffrn_radiation_polarisn_norm 270
_diffrn_radiation_probe x-ray
_diffrn_radiation_type 'Cu K\a'
_diffrn_radiation_wavelength 1.54186
_diffrn_reflns_av_R_equivalents 0.0492
_diffrn_reflns_av_unetI/netI 0.0297
_diffrn_reflns_Laue_measured_fraction_full 0.984
_diffrn_reflns_Laue_measured_fraction_max 0.963
_diffrn_reflns_limit_h_max 11
_diffrn_reflns_limit_h_min -16
_diffrn_reflns_limit_k_max 9
_diffrn_reflns_limit_k_min -18
_diffrn_reflns_limit_l_max 18
_diffrn_reflns_limit_l_min -19
_diffrn_reflns_number 50362
_diffrn_reflns_point_group_measured_fraction_full 0.984
_diffrn_reflns_point_group_measured_fraction_max 0.963
_diffrn_reflns_theta_full 67.686
_diffrn_reflns_theta_max 70.865
_diffrn_reflns_theta_min 2.902
_diffrn_source Axo_Cu
_diffrn_source_current 1.000
_diffrn_source_power 0.050
_diffrn_source_voltage 50
_exptl_absorpt_coefficient_mu 3.151
_exptl_absorpt_correction_T_max 0.4211
_exptl_absorpt_correction_T_min 0.2523
_exptl_absorpt_correction_type multi-scan
_exptl_absorpt_process_details
;
STOE LANA, absorption correction by scaling of reflection intensities.
J. Koziskova, F. Hahn, J. Richter, J. Kozisek, "Comparison of different
absorption corrections on the model structure of tetrakis(\m~2~-acetato)-
diaqua-di-copper(II)", Acta Chimica Slovaca, vol. 9, no. 2, 2016, pp. 136 - 140.
Afterwards a spherical absorption correction was performed within STOE LANA.
;
_exptl_crystal_colour red
_exptl_crystal_colour_primary red
_exptl_crystal_density_diffrn 1.479
_exptl_crystal_density_method 'not measured'
_exptl_crystal_description plate
_exptl_crystal_F_000 1312
_exptl_crystal_size_max 0.23
_exptl_crystal_size_mid 0.09
_exptl_crystal_size_min 0.01
_refine_diff_density_max 0.423
_refine_diff_density_min -0.586
_refine_diff_density_rms 0.061
_refine_ls_extinction_coef 0.00031(8)
_refine_ls_extinction_expression Fc^*^=kFc[1+0.001xFc^2^\l^3^/sin(2\q)]^-1/4^
_refine_ls_extinction_method 'SHELXL-2018/3 (Sheldrick 2018)'
_refine_ls_goodness_of_fit_ref 1.036
_refine_ls_hydrogen_treatment constr
_refine_ls_matrix_type full
_refine_ls_number_parameters 791
_refine_ls_number_reflns 10614
_refine_ls_number_restraints 3
_refine_ls_restrained_S_all 1.036
_refine_ls_R_factor_all 0.0589
_refine_ls_R_factor_gt 0.0471
_refine_ls_shift/su_max 0.002
_refine_ls_shift/su_mean 0.000
_refine_ls_structure_factor_coef Fsqd
_refine_ls_weighting_details 'w=1/[\s^2^(Fo^2^)+(0.0640P)^2^+2.4841P] where P=(Fo^2^+2Fc^2^)/3'
_refine_ls_weighting_scheme calc
_refine_ls_wR_factor_gt 0.1168
_refine_ls_wR_factor_ref 0.1249
_reflns_Friedel_coverage 0.000
_reflns_number_gt 8915
_reflns_number_total 10614
_reflns_threshold_expression 'I > 2\s(I)'
_cod_data_source_file d5nj03028e2.cif
_cod_data_source_block 1a_100K
_cod_depositor_comments 'Adding full bibliography for 7064278--7064283.cif.'
_cod_database_code 7064278
_shelx_shelxl_version_number 2018/3
_shelx_space_group_comment
;
The symmetry employed for this shelxl refinement is uniquely defined
by the following loop, which should always be used as a source of
symmetry information in preference to the above space-group names.
They are only intended as comments.
;
_olex2_refinement_description
;
1. Fixed Uiso
 At 1.2 times of:
  All C(H) groups, All C(H,H) groups, All C(H,H,H,H) groups
 At 1.5 times of:
  All C(H,H,H) groups
2. Restrained distances
 C48-C49'
 1.43 with sigma of 0.002
 C48-C49
 1.43 with sigma of 0.002
 C49'-N20'
 1.1 with sigma of 0.002
3. Uiso/Uaniso restraints and constraints
Uanis(Cl3') = Uanis(C49)
Uanis(Cl3') = Uanis(N20)
4. Others
 Sof(H48C)=Sof(H48D)=Sof(Cl3')=Sof(N20')=Sof(C49')=1-FVAR(1)
 Sof(H48A)=Sof(H48B)=Sof(Cl3)=Sof(N20)=Sof(C49)=FVAR(1)
5.a Secondary CH2 refined with riding coordinates:
 C14(H14A,H14B), C29(H29A,H29B), C44(H44A,H44B), C46(H46A,H46B), C48(H48A,
 H48B), C48(H48C,H48D)
5.b Aromatic/amide H refined with riding coordinates:
 C2(H2), C8(H8), C15(H15), C17(H17), C23(H23), C30(H30), C32(H32), C38(H38),
 C45(H45)
5.c Idealised Me refined as rotating group:
 C10(H10A,H10B,H10C), C11(H11A,H11B,H11C), C12(H12A,H12B,H12C), C13(H13A,H13B,
 H13C), C25(H25A,H25B,H25C), C26(H26A,H26B,H26C), C27(H27A,H27B,H27C), C28(H28A,
 H28B,H28C), C40(H40A,H40B,H40C), C41(H41A,H41B,H41C), C42(H42A,H42B,H42C),
 C43(H43A,H43B,H43C)
;
_olex2_submission_special_instructions 'No special instructions were received'

loop_
_space_group_symop_operation_xyz
'x, y, z'
'-x, -y, -z'

loop_
_atom_site_label
_atom_site_type_symbol
_atom_site_fract_x
_atom_site_fract_y
_atom_site_fract_z
_atom_site_U_iso_or_equiv
_atom_site_adp_type
_atom_site_occupancy
_atom_site_site_symmetry_order
_atom_site_calc_flag
_atom_site_refinement_flags_posn
_atom_site_refinement_flags_adp
_atom_site_refinement_flags_occupancy
_atom_site_disorder_assembly
_atom_site_disorder_group
Fe1 Fe 0.000000 0.500000 0.500000 0.01442(12) Uani 1 2 d S . P . .
Cl1 Cl 0.34000(5) 0.43601(4) 0.20908(4) 0.03243(15) Uani 1 1 d . . . . .
Cl2 Cl 0.77339(8) 0.33968(8) 0.05724(6) 0.0641(2) Uani 1 1 d . . . . .
F1 F 0.58457(11) 0.72768(11) 0.50817(10) 0.0321(3) Uani 1 1 d . . . . .
F2 F 0.43899(12) 0.85927(10) 0.47995(11) 0.0361(4) Uani 1 1 d . . . . .
F3 F 0.27283(12) -0.17871(10) 0.34803(10) 0.0344(3) Uani 1 1 d . . . . .
F4 F 0.13103(12) -0.04500(12) 0.31566(10) 0.0356(3) Uani 1 1 d . . . . .
F5 F 0.32570(14) 0.08703(17) 0.92209(13) 0.0685(6) Uani 1 1 d . . . . .
F6 F 0.20043(16) 0.09747(14) 1.05478(11) 0.0569(5) Uani 1 1 d . . . . .
O1 O 0.43729(19) 0.40661(18) 0.23835(19) 0.0641(7) Uani 1 1 d . . . . .
O2 O 0.27428(16) 0.53533(14) 0.22454(15) 0.0445(5) Uani 1 1 d . . . . .
O3 O 0.27579(18) 0.37592(15) 0.25497(18) 0.0597(7) Uani 1 1 d . . . . .
O4 O 0.3735(3) 0.4273(2) 0.11757(16) 0.0751(8) Uani 1 1 d . . . . .
N1 N 0.40740(15) 0.70897(14) 0.54532(13) 0.0241(4) Uani 1 1 d . . . . .
N2 N 0.51414(16) 0.72766(14) 0.39016(13) 0.0236(4) Uani 1 1 d . . . . .
N3 N 0.27827(14) 0.56167(13) 0.41894(12) 0.0177(4) Uani 1 1 d . . . . .
N4 N 0.22234(14) 0.50109(13) 0.45717(12) 0.0184(4) Uani 1 1 d . . . . .
N5 N 0.12231(14) 0.54934(12) 0.44879(12) 0.0173(4) Uani 1 1 d . . . . .
N6 N 0.11181(15) 0.63958(13) 0.40473(13) 0.0210(4) Uani 1 1 d . . . . .
N7 N 0.31059(15) -0.03257(13) 0.28186(13) 0.0224(4) Uani 1 1 d . . . . .
N8 N 0.19896(15) -0.04577(13) 0.43577(13) 0.0227(4) Uani 1 1 d . . . . .
N9 N 0.21704(14) 0.23668(13) 0.41712(12) 0.0186(4) Uani 1 1 d . . . . .
N10 N 0.12726(15) 0.24661(14) 0.39196(13) 0.0230(4) Uani 1 1 d . . . . .
N11 N 0.05323(15) 0.32949(13) 0.41385(13) 0.0223(4) Uani 1 1 d . . . . .
N12 N 0.09327(14) 0.37422(12) 0.45288(11) 0.0165(4) Uani 1 1 d . . . . .
N13 N 0.13506(19) 0.1294(2) 0.92615(15) 0.0431(6) Uani 1 1 d . . . . .
N14 N 0.20027(19) 0.2460(2) 0.95966(15) 0.0451(6) Uani 1 1 d . . . . .
N15 N 0.01764(15) 0.40366(15) 0.75143(13) 0.0257(4) Uani 1 1 d . . . . .
N16 N 0.12036(16) 0.34670(16) 0.70973(13) 0.0306(5) Uani 1 1 d . . . . .
N17 N 0.13235(15) 0.37487(14) 0.62684(13) 0.0238(4) Uani 1 1 d . . . . .
N18 N 0.03842(14) 0.44923(13) 0.61362(12) 0.0177(4) Uani 1 1 d . . . . .
N19 N 0.5992(3) 0.2869(3) -0.0312(2) 0.0716(10) Uani 1 1 d . . . . .
C1 C 0.3611(2) 0.72032(19) 0.63145(17) 0.0305(5) Uani 1 1 d . . . . .
C2 C 0.3039(2) 0.6560(2) 0.66960(17) 0.0332(6) Uani 1 1 d . . . . .
H2 H 0.263975 0.649966 0.729560 0.040 Uiso 1 1 calc R U . . .
C3 C 0.31468(19) 0.60259(18) 0.60580(16) 0.0269(5) Uani 1 1 d . . . . .
C4 C 0.38104(18) 0.63621(16) 0.52582(16) 0.0222(5) Uani 1 1 d . . . . .
C5 C 0.41987(17) 0.61099(16) 0.43957(15) 0.0208(5) Uani 1 1 d . . . . .
C6 C 0.48372(18) 0.65691(16) 0.37186(16) 0.0227(5) Uani 1 1 d . . . . .
C7 C 0.5261(2) 0.65027(19) 0.27858(17) 0.0289(5) Uani 1 1 d . . . . .
C8 C 0.5802(2) 0.7161(2) 0.24523(18) 0.0327(6) Uani 1 1 d . . . . .
H8 H 0.616627 0.728325 0.185237 0.039 Uiso 1 1 calc R U . . .
C9 C 0.5725(2) 0.76213(18) 0.31462(17) 0.0286(5) Uani 1 1 d . . . . .
C10 C 0.3743(2) 0.7900(2) 0.6756(2) 0.0389(6) Uani 1 1 d . . . . .
H10A H 0.323083 0.795190 0.734644 0.058 Uiso 1 1 calc R U . . .
H10B H 0.357552 0.854269 0.641412 0.058 Uiso 1 1 calc R U . . .
H10C H 0.450805 0.766350 0.679986 0.058 Uiso 1 1 calc R U . . .
C11 C 0.2591(2) 0.5293(2) 0.62494(17) 0.0313(6) Uani 1 1 d . . . . .
H11A H 0.308341 0.473008 0.592148 0.047 Uiso 1 1 calc R U . . .
H11B H 0.189664 0.559199 0.607204 0.047 Uiso 1 1 calc R U . . .
H11C H 0.242860 0.507583 0.687997 0.047 Uiso 1 1 calc R U . . .
C12 C 0.5156(2) 0.5894(2) 0.22279(18) 0.0387(6) Uani 1 1 d . . . . .
H12A H 0.546176 0.608659 0.160744 0.058 Uiso 1 1 calc R U . . .
H12B H 0.437132 0.599290 0.233372 0.058 Uiso 1 1 calc R U . . .
H12C H 0.556738 0.520342 0.237654 0.058 Uiso 1 1 calc R U . . .
C13 C 0.6207(2) 0.83718(19) 0.30896(19) 0.0337(6) Uani 1 1 d . . . . .
H13A H 0.651472 0.857150 0.247155 0.051 Uiso 1 1 calc R U . . .
H13B H 0.679889 0.809712 0.339077 0.051 Uiso 1 1 calc R U . . .
H13C H 0.562589 0.894087 0.336926 0.051 Uiso 1 1 calc R U . . .
C14 C 0.39510(17) 0.53008(16) 0.41901(16) 0.0218(5) Uani 1 1 d . . . . .
H14A H 0.443466 0.509748 0.360725 0.026 Uiso 1 1 calc R U . . .
H14B H 0.411926 0.472919 0.463285 0.026 Uiso 1 1 calc R U . . .
C15 C 0.21059(18) 0.64515(16) 0.38693(15) 0.0204(4) Uani 1 1 d . . . . .
H15 H 0.230737 0.699707 0.356243 0.024 Uiso 1 1 calc R U . . .
C16 C 0.3624(2) -0.04922(17) 0.19721(16) 0.0268(5) Uani 1 1 d . . . . .
C17 C 0.4289(2) 0.00748(18) 0.16064(17) 0.0301(5) Uani 1 1 d . . . . .
H17 H 0.475407 0.007603 0.102340 0.036 Uiso 1 1 calc R U . . .
C18 C 0.41628(19) 0.06328(17) 0.22269(16) 0.0250(5) Uani 1 1 d . . . . .
C19 C 0.34061(18) 0.03786(15) 0.30066(15) 0.0209(4) Uani 1 1 d . . . . .
C20 C 0.29717(18) 0.06751(15) 0.38497(15) 0.0209(5) Uani 1 1 d . . . . .
C21 C 0.23044(18) 0.02464(16) 0.45305(16) 0.0226(5) Uani 1 1 d . . . . .
C22 C 0.1858(2) 0.03435(18) 0.54490(17) 0.0290(5) Uani 1 1 d . . . . .
C23 C 0.1298(2) -0.03026(18) 0.57981(18) 0.0321(6) Uani 1 1 d . . . . .
H23 H 0.091900 -0.040246 0.639792 0.039 Uiso 1 1 calc R U . . .
C24 C 0.13844(19) -0.07849(17) 0.51186(17) 0.0279(5) Uani 1 1 d . . . . .
C25 C 0.3456(2) -0.1168(2) 0.15324(19) 0.0375(6) Uani 1 1 d . . . . .
H25A H 0.384190 -0.112125 0.090591 0.056 Uiso 1 1 calc R U . . .
H25B H 0.266082 -0.098996 0.160309 0.056 Uiso 1 1 calc R U . . .
H25C H 0.375556 -0.183910 0.179800 0.056 Uiso 1 1 calc R U . . .
C26 C 0.4779(2) 0.1319(2) 0.20565(19) 0.0363(6) Uani 1 1 d . . . . .
H26A H 0.424615 0.198292 0.214647 0.054 Uiso 1 1 calc R U . . .
H26B H 0.524618 0.130670 0.145007 0.054 Uiso 1 1 calc R U . . .
H26C H 0.524735 0.111457 0.246156 0.054 Uiso 1 1 calc R U . . .
C27 C 0.1945(3) 0.0978(2) 0.59931(19) 0.0474(8) Uani 1 1 d . . . . .
H27A H 0.163975 0.079554 0.661615 0.071 Uiso 1 1 calc R U . . .
H27B H 0.152601 0.166323 0.583351 0.071 Uiso 1 1 calc R U . . .
H27C H 0.272680 0.089155 0.588644 0.071 Uiso 1 1 calc R U . . .
C28 C 0.0904(2) -0.15345(19) 0.5186(2) 0.0372(6) Uani 1 1 d . . . . .
H28A H 0.020010 -0.140034 0.564594 0.056 Uiso 1 1 calc R U . . .
H28B H 0.142257 -0.218200 0.533275 0.056 Uiso 1 1 calc R U . . .
H28C H 0.076983 -0.151679 0.462278 0.056 Uiso 1 1 calc R U . . .
C29 C 0.31994(18) 0.15066(16) 0.40220(17) 0.0246(5) Uani 1 1 d . . . . .
H29A H 0.349252 0.131312 0.454449 0.030 Uiso 1 1 calc R U . . .
H29B H 0.376636 0.166875 0.351295 0.030 Uiso 1 1 calc R U . . .
C30 C 0.19529(17) 0.31549(15) 0.45328(14) 0.0168(4) Uani 1 1 d . . . . .
H30 H 0.244594 0.327636 0.475635 0.020 Uiso 1 1 calc R U . . .
C31 C 0.1267(3) 0.0466(3) 0.9166(2) 0.0521(8) Uani 1 1 d . . . . .
C32 C 0.0446(3) 0.0689(3) 0.8730(2) 0.0551(8) Uani 1 1 d . . . . .
H32 H 0.023088 0.022849 0.858207 0.066 Uiso 1 1 calc R U . . .
C33 C 0.0005(2) 0.1691(3) 0.8552(2) 0.0469(7) Uani 1 1 d . . . . .
C34 C 0.0574(2) 0.2086(2) 0.88911(17) 0.0401(7) Uani 1 1 d . . . . .
C35 C 0.0533(2) 0.3023(2) 0.88727(16) 0.0374(7) Uani 1 1 d . . . . .
C36 C 0.1242(2) 0.3224(2) 0.92004(17) 0.0403(7) Uani 1 1 d . . . . .
C37 C 0.1397(3) 0.4106(3) 0.92017(18) 0.0470(8) Uani 1 1 d . . . . .
C38 C 0.2227(3) 0.3850(3) 0.9613(2) 0.0556(9) Uani 1 1 d . . . . .
H38 H 0.250737 0.428898 0.971794 0.067 Uiso 1 1 calc R U . . .
C39 C 0.2586(3) 0.2852(3) 0.9847(2) 0.0540(9) Uani 1 1 d . . . . .
C40 C 0.1968(3) -0.0528(3) 0.9478(3) 0.0680(11) Uani 1 1 d . . . . .
H40A H 0.176339 -0.102316 0.934104 0.102 Uiso 1 1 calc R U . . .
H40B H 0.184742 -0.057753 1.011439 0.102 Uiso 1 1 calc R U . . .
H40C H 0.275286 -0.063417 0.918330 0.102 Uiso 1 1 calc R U . . .
C41 C -0.0881(3) 0.2202(3) 0.8072(2) 0.0562(9) Uani 1 1 d . . . . .
H41A H -0.062949 0.263534 0.757069 0.084 Uiso 1 1 calc R U . . .
H41B H -0.156301 0.258793 0.847043 0.084 Uiso 1 1 calc R U . . .
H41C H -0.102805 0.171661 0.786133 0.084 Uiso 1 1 calc R U . . .
C42 C 0.0835(3) 0.5127(3) 0.8835(2) 0.0548(8) Uani 1 1 d . . . . .
H42A H 0.121182 0.554950 0.886735 0.082 Uiso 1 1 calc R U . . .
H42B H 0.005718 0.537014 0.917668 0.082 Uiso 1 1 calc R U . . .
H42C H 0.086890 0.513041 0.822099 0.082 Uiso 1 1 calc R U . . .
C43 C 0.3495(3) 0.2251(4) 1.0272(3) 0.0771(13) Uani 1 1 d . . . . .
H43A H 0.375434 0.268180 1.045159 0.116 Uiso 1 1 calc R U . . .
H43B H 0.411218 0.182786 0.985523 0.116 Uiso 1 1 calc R U . . .
H43C H 0.321868 0.184836 1.078985 0.116 Uiso 1 1 calc R U . . .
C44 C -0.0301(2) 0.3866(2) 0.84677(17) 0.0385(7) Uani 1 1 d . . . . .
H44A H -0.097978 0.371599 0.857559 0.046 Uiso 1 1 calc R U . . .
H44B H -0.051019 0.446328 0.874515 0.046 Uiso 1 1 calc R U . . .
C45 C -0.03081(18) 0.46608(17) 0.69203(15) 0.0223(5) Uani 1 1 d . . . . .
H45 H -0.103037 0.514602 0.703987 0.027 Uiso 1 1 calc R U . . .
C46 C 0.6359(3) 0.3947(3) 0.0452(3) 0.0556(9) Uani 1 1 d . . . . .
H46A H 0.582233 0.405240 0.103690 0.067 Uiso 1 1 calc R U . . .
H46B H 0.626812 0.459145 0.010050 0.067 Uiso 1 1 calc R U . . .
C47 C 0.6130(3) 0.3336(3) 0.0023(3) 0.0625(10) Uani 1 1 d . . . . .
B1 B 0.4867(2) 0.75881(19) 0.48178(19) 0.0242(5) Uani 1 1 d . . . . .
B2 B 0.2266(2) -0.07751(19) 0.34478(19) 0.0247(5) Uani 1 1 d . . . . .
B3 B 0.2178(3) 0.1371(3) 0.9675(2) 0.0483(9) Uani 1 1 d . . . . .
C48 C 0.0912(3) 0.1739(2) 1.2284(2) 0.0467(7) Uiso 1 1 d D . . . .
H48A H 0.162856 0.123788 1.202744 0.056 Uiso 0.576(4) 1 calc R U P A 1
H48B H 0.078794 0.163324 1.293009 0.056 Uiso 0.576(4) 1 calc R U P A 1
H48C H 0.083886 0.155626 1.292179 0.056 Uiso 0.424(4) 1 calc R U P A 2
H48D H 0.156070 0.122966 1.195857 0.056 Uiso 0.424(4) 1 calc R U P A 2
Cl3 Cl 0.1013(3) 0.28594(16) 1.19208(16) 0.0933(13) Uani 0.576(4) 1 d . . P A 1
N20 N -0.0732(6) 0.1505(5) 1.1951(5) 0.0789(9) Uani 0.576(4) 1 d . . P A 1
C49 C 0.0045(7) 0.1597(9) 1.2078(8) 0.0789(9) Uani 0.576(4) 1 d D . P A 1
Cl3' Cl -0.0367(2) 0.1893(2) 1.2017(2) 0.0789(9) Uani 0.424(4) 1 d . . P A 2
N20' N 0.1103(7) 0.3401(4) 1.1911(6) 0.069(2) Uiso 0.424(4) 1 d D . P A 2
C49' C 0.1025(16) 0.2677(7) 1.2017(13) 0.085(7) Uiso 0.424(4) 1 d D . P A 2
OW O 0.4711(10) -0.0040(9) 0.5425(8) 0.046(4) Uiso 0.180(8) 1 d . . . . .

loop_
_atom_site_aniso_label
_atom_site_aniso_U_11
_atom_site_aniso_U_22
_atom_site_aniso_U_33
_atom_site_aniso_U_23
_atom_site_aniso_U_13
_atom_site_aniso_U_12
Fe1 0.0101(2) 0.0143(2) 0.0198(2) -0.00431(18) -0.00593(18) -0.00241(18)
Cl1 0.0247(3) 0.0308(3) 0.0379(3) -0.0121(2) 0.0020(2) -0.0097(2)
Cl2 0.0531(5) 0.0797(6) 0.0611(5) -0.0138(4) -0.0159(4) -0.0212(5)
F1 0.0172(7) 0.0416(8) 0.0429(9) -0.0106(6) -0.0147(6) -0.0075(6)
F2 0.0293(8) 0.0208(7) 0.0559(10) -0.0080(6) -0.0106(7) -0.0052(6)
F3 0.0330(8) 0.0200(7) 0.0484(9) -0.0125(6) -0.0017(7) -0.0104(6)
F4 0.0225(7) 0.0476(9) 0.0420(9) -0.0096(7) -0.0117(6) -0.0127(7)
F5 0.0251(9) 0.0939(16) 0.0547(12) -0.0096(11) -0.0068(8) 0.0089(9)
F6 0.0625(12) 0.0623(11) 0.0284(9) 0.0079(8) -0.0172(8) -0.0072(10)
O1 0.0388(13) 0.0557(14) 0.094(2) -0.0104(13) -0.0282(13) -0.0039(11)
O2 0.0312(10) 0.0279(9) 0.0697(14) -0.0131(9) -0.0073(10) -0.0064(8)
O3 0.0378(12) 0.0326(11) 0.0846(18) -0.0111(11) 0.0206(11) -0.0151(9)
O4 0.088(2) 0.101(2) 0.0396(14) -0.0272(13) 0.0088(13) -0.0464(18)
N1 0.0177(9) 0.0265(10) 0.0317(11) -0.0058(8) -0.0116(8) -0.0061(8)
N2 0.0196(9) 0.0239(9) 0.0321(11) -0.0006(8) -0.0110(8) -0.0105(8)
N3 0.0120(8) 0.0173(8) 0.0261(10) -0.0046(7) -0.0059(7) -0.0055(7)
N4 0.0131(9) 0.0178(8) 0.0262(10) -0.0044(7) -0.0076(7) -0.0044(7)
N5 0.0149(9) 0.0146(8) 0.0230(9) -0.0049(7) -0.0095(7) -0.0007(7)
N6 0.0187(9) 0.0170(8) 0.0296(10) -0.0022(7) -0.0112(8) -0.0050(7)
N7 0.0185(9) 0.0183(9) 0.0298(11) -0.0087(8) -0.0072(8) -0.0022(8)
N8 0.0174(9) 0.0176(9) 0.0322(11) -0.0052(8) -0.0065(8) -0.0042(8)
N9 0.0127(8) 0.0177(8) 0.0262(10) -0.0079(7) -0.0054(7) -0.0031(7)
N10 0.0156(9) 0.0217(9) 0.0346(11) -0.0104(8) -0.0101(8) -0.0029(8)
N11 0.0187(9) 0.0197(9) 0.0327(11) -0.0088(8) -0.0115(8) -0.0042(8)
N12 0.0140(8) 0.0179(8) 0.0203(9) -0.0042(7) -0.0066(7) -0.0057(7)
N13 0.0277(12) 0.0532(15) 0.0282(12) 0.0031(10) -0.0041(10) -0.0005(11)
N14 0.0267(12) 0.0673(17) 0.0280(12) 0.0097(11) -0.0082(10) -0.0101(12)
N15 0.0147(9) 0.0345(11) 0.0209(10) -0.0041(8) -0.0043(8) -0.0015(8)
N16 0.0167(10) 0.0406(12) 0.0223(11) -0.0036(9) -0.0047(8) 0.0019(9)
N17 0.0144(9) 0.0280(10) 0.0232(10) -0.0034(8) -0.0076(8) 0.0009(8)
N18 0.0119(8) 0.0176(8) 0.0236(10) -0.0060(7) -0.0047(7) -0.0034(7)
N19 0.074(2) 0.084(2) 0.073(2) -0.0530(19) -0.0083(17) -0.0308(19)
C1 0.0251(12) 0.0368(13) 0.0337(14) -0.0089(11) -0.0115(11) -0.0095(11)
C2 0.0293(13) 0.0486(15) 0.0287(13) -0.0065(11) -0.0077(11) -0.0197(12)
C3 0.0213(11) 0.0332(12) 0.0300(13) -0.0010(10) -0.0108(10) -0.0114(10)
C4 0.0149(10) 0.0235(11) 0.0320(13) -0.0046(9) -0.0111(9) -0.0059(9)
C5 0.0132(10) 0.0207(10) 0.0314(12) -0.0030(9) -0.0119(9) -0.0040(9)
C6 0.0166(11) 0.0244(11) 0.0305(12) -0.0029(9) -0.0103(9) -0.0076(9)
C7 0.0243(12) 0.0356(13) 0.0302(13) -0.0029(10) -0.0085(10) -0.0135(11)
C8 0.0303(13) 0.0418(14) 0.0310(14) 0.0016(11) -0.0095(11) -0.0196(12)
C9 0.0229(12) 0.0280(12) 0.0389(14) 0.0034(10) -0.0141(10) -0.0120(10)
C10 0.0380(15) 0.0460(16) 0.0417(16) -0.0172(13) -0.0119(12) -0.0164(13)
C11 0.0274(13) 0.0453(15) 0.0286(13) 0.0011(11) -0.0101(10) -0.0207(12)
C12 0.0414(16) 0.0534(17) 0.0319(14) -0.0083(12) -0.0054(12) -0.0290(14)
C13 0.0282(13) 0.0310(13) 0.0468(16) 0.0016(11) -0.0127(11) -0.0163(11)
C14 0.0126(10) 0.0222(11) 0.0323(12) -0.0064(9) -0.0073(9) -0.0049(9)
C15 0.0182(11) 0.0185(10) 0.0273(12) -0.0020(9) -0.0088(9) -0.0075(9)
C16 0.0241(12) 0.0250(11) 0.0292(13) -0.0100(9) -0.0067(10) -0.0031(10)
C17 0.0240(12) 0.0324(13) 0.0291(13) -0.0086(10) -0.0029(10) -0.0055(10)
C18 0.0179(11) 0.0239(11) 0.0316(13) -0.0052(9) -0.0060(9) -0.0049(9)
C19 0.0154(10) 0.0167(10) 0.0307(12) -0.0085(9) -0.0063(9) -0.0023(8)
C20 0.0139(10) 0.0168(10) 0.0314(12) -0.0077(9) -0.0084(9) -0.0002(8)
C21 0.0182(11) 0.0179(10) 0.0301(12) -0.0076(9) -0.0075(9) -0.0013(9)
C22 0.0262(12) 0.0277(12) 0.0292(13) -0.0073(10) -0.0067(10) -0.0038(10)
C23 0.0283(13) 0.0294(13) 0.0309(13) -0.0018(10) -0.0036(11) -0.0065(11)
C24 0.0191(11) 0.0229(11) 0.0358(14) -0.0017(10) -0.0050(10) -0.0041(9)
C25 0.0448(16) 0.0347(14) 0.0356(15) -0.0165(11) -0.0100(12) -0.0106(12)
C26 0.0299(14) 0.0447(15) 0.0373(15) -0.0060(12) -0.0028(11) -0.0202(12)
C27 0.065(2) 0.0520(18) 0.0309(15) -0.0159(13) -0.0054(14) -0.0263(16)
C28 0.0321(14) 0.0323(13) 0.0444(16) -0.0011(11) -0.0038(12) -0.0152(12)
C29 0.0147(10) 0.0203(11) 0.0382(14) -0.0136(9) -0.0063(9) -0.0006(9)
C30 0.0136(10) 0.0156(9) 0.0220(11) -0.0052(8) -0.0046(8) -0.0042(8)
C31 0.0380(17) 0.060(2) 0.0362(17) 0.0053(14) -0.0048(13) -0.0041(15)
C32 0.0492(19) 0.063(2) 0.0477(19) -0.0003(16) -0.0094(15) -0.0200(17)
C33 0.0317(15) 0.0602(19) 0.0367(16) 0.0018(14) -0.0063(12) -0.0101(14)
C34 0.0211(13) 0.0576(18) 0.0248(13) 0.0031(12) -0.0037(10) -0.0029(12)
C35 0.0203(12) 0.0569(18) 0.0172(12) -0.0003(11) -0.0001(10) -0.0016(12)
C36 0.0261(13) 0.0618(19) 0.0173(12) 0.0008(12) -0.0037(10) -0.0039(13)
C37 0.0370(16) 0.069(2) 0.0233(14) -0.0051(13) -0.0024(12) -0.0119(15)
C38 0.0469(19) 0.085(3) 0.0361(17) 0.0033(16) -0.0120(14) -0.0294(19)
C39 0.0366(16) 0.088(3) 0.0346(16) 0.0134(16) -0.0141(13) -0.0267(17)
C40 0.053(2) 0.059(2) 0.064(2) 0.0050(18) -0.0097(18) -0.0025(18)
C41 0.0424(18) 0.072(2) 0.054(2) 0.0039(17) -0.0209(16) -0.0186(17)
C42 0.055(2) 0.066(2) 0.0321(16) -0.0066(15) -0.0080(14) -0.0121(17)
C43 0.051(2) 0.115(4) 0.067(3) 0.032(2) -0.0366(19) -0.037(2)
C44 0.0221(13) 0.0563(17) 0.0197(13) -0.0033(11) -0.0014(10) 0.0000(12)
C45 0.0154(10) 0.0252(11) 0.0256(12) -0.0042(9) -0.0076(9) -0.0039(9)
C46 0.0482(19) 0.058(2) 0.061(2) -0.0236(17) -0.0017(16) -0.0203(17)
C47 0.047(2) 0.082(3) 0.053(2) -0.023(2) 0.0010(16) -0.0207(19)
B1 0.0147(12) 0.0214(12) 0.0388(15) -0.0054(11) -0.0124(11) -0.0036(10)
B2 0.0177(12) 0.0219(12) 0.0352(15) -0.0082(11) -0.0075(11) -0.0047(10)
B3 0.0246(16) 0.071(2) 0.0261(16) 0.0049(15) -0.0058(13) 0.0004(16)
Cl3 0.205(3) 0.0357(9) 0.0376(9) -0.0006(7) -0.0211(11) -0.0517(13)
N20 0.064(2) 0.083(2) 0.0820(14) -0.0129(14) -0.0047(15) -0.0274(14)
C49 0.064(2) 0.083(2) 0.0820(14) -0.0129(14) -0.0047(15) -0.0274(14)
Cl3' 0.064(2) 0.083(2) 0.0820(14) -0.0129(14) -0.0047(15) -0.0274(14)

loop_
_atom_type_symbol
_atom_type_description
_atom_type_scat_dispersion_real
_atom_type_scat_dispersion_imag
_atom_type_scat_source
C C 0.0181 0.0091 'International Tables Vol C Tables 4.2.6.8 and 6.1.1.4'
H H 0.0000 0.0000 'International Tables Vol C Tables 4.2.6.8 and 6.1.1.4'
B B 0.0090 0.0039 'International Tables Vol C Tables 4.2.6.8 and 6.1.1.4'
Cl Cl 0.3639 0.7018 'International Tables Vol C Tables 4.2.6.8 and 6.1.1.4'
F F 0.0727 0.0534 'International Tables Vol C Tables 4.2.6.8 and 6.1.1.4'
Fe Fe -1.1336 3.1974 'International Tables Vol C Tables 4.2.6.8 and 6.1.1.4'
N N 0.0311 0.0180 'International Tables Vol C Tables 4.2.6.8 and 6.1.1.4'
O O 0.0492 0.0322 'International Tables Vol C Tables 4.2.6.8 and 6.1.1.4'

loop_
_geom_angle_atom_site_label_1
_geom_angle_atom_site_label_2
_geom_angle_atom_site_label_3
_geom_angle
_geom_angle_site_symmetry_1
_geom_angle_site_symmetry_3
_geom_angle_publ_flag
N5 Fe1 N5 180.0 . 2_566 ?
N5 Fe1 N12 91.00(7) 2_566 2_566 ?
N5 Fe1 N12 89.00(7) 2_566 . ?
N5 Fe1 N12 89.00(7) . 2_566 ?
N5 Fe1 N12 91.00(7) . . ?
N5 Fe1 N18 93.92(7) 2_566 2_566 ?
N5 Fe1 N18 86.08(7) 2_566 . ?
N5 Fe1 N18 93.92(7) . . ?
N5 Fe1 N18 86.08(7) . 2_566 ?
N12 Fe1 N12 180.00(7) 2_566 . ?
N12 Fe1 N18 88.63(7) . 2_566 ?
N12 Fe1 N18 91.37(7) . . ?
N12 Fe1 N18 88.63(7) 2_566 . ?
N12 Fe1 N18 91.37(7) 2_566 2_566 ?
N18 Fe1 N18 180.0 2_566 . ?
O1 Cl1 O2 109.42(14) . . ?
O1 Cl1 O3 110.55(16) . . ?
O3 Cl1 O2 109.08(12) . . ?
O4 Cl1 O1 108.16(18) . . ?
O4 Cl1 O2 109.71(17) . . ?
O4 Cl1 O3 109.89(17) . . ?
C1 N1 C4 108.6(2) . . ?
C1 N1 B1 125.6(2) . . ?
C4 N1 B1 125.5(2) . . ?
C6 N2 B1 125.41(19) . . ?
C9 N2 C6 108.4(2) . . ?
C9 N2 B1 126.1(2) . . ?
N4 N3 C14 119.22(17) . . ?
N4 N3 C15 109.08(17) . . ?
C15 N3 C14 131.70(18) . . ?
N5 N4 N3 105.20(16) . . ?
N4 N5 Fe1 123.53(14) . . ?
N4 N5 N6 112.05(17) . . ?
N6 N5 Fe1 124.33(13) . . ?
C15 N6 N5 104.55(17) . . ?
C16 N7 C19 108.28(19) . . ?
C16 N7 B2 125.9(2) . . ?
C19 N7 B2 125.64(19) . . ?
C21 N8 B2 125.0(2) . . ?
C24 N8 C21 108.6(2) . . ?
C24 N8 B2 126.4(2) . . ?
N10 N9 C29 122.64(17) . . ?
C30 N9 N10 108.83(17) . . ?
C30 N9 C29 128.51(18) . . ?
N11 N10 N9 106.62(17) . . ?
N10 N11 N12 109.81(17) . . ?
N11 N12 Fe1 121.11(13) . . ?
C30 N12 Fe1 132.11(14) . . ?
C30 N12 N11 106.72(17) . . ?
C31 N13 C34 108.4(3) . . ?
C31 N13 B3 126.0(3) . . ?
C34 N13 B3 125.6(3) . . ?
C36 N14 B3 125.4(3) . . ?
C39 N14 C36 107.6(3) . . ?
C39 N14 B3 126.9(3) . . ?
N16 N15 C44 122.11(19) . . ?
C45 N15 N16 108.81(19) . . ?
C45 N15 C44 128.8(2) . . ?
N17 N16 N15 106.49(18) . . ?
N16 N17 N18 110.06(18) . . ?
N17 N18 Fe1 126.41(14) . . ?
C45 N18 Fe1 125.84(15) . . ?
C45 N18 N17 106.34(18) . . ?
N1 C1 C2 109.2(2) . . ?
N1 C1 C10 123.3(2) . . ?
C2 C1 C10 127.4(2) . . ?
C1 C2 H2 125.6 . . ?
C3 C2 C1 108.8(2) . . ?
C3 C2 H2 125.6 . . ?
C2 C3 C4 106.3(2) . . ?
C2 C3 C11 122.1(2) . . ?
C4 C3 C11 131.6(2) . . ?
N1 C4 C3 107.2(2) . . ?
N1 C4 C5 119.4(2) . . ?
C5 C4 C3 133.4(2) . . ?
C4 C5 C14 119.5(2) . . ?
C6 C5 C4 121.9(2) . . ?
C6 C5 C14 118.5(2) . . ?
N2 C6 C7 107.3(2) . . ?
C5 C6 N2 119.8(2) . . ?
C5 C6 C7 132.9(2) . . ?
C6 C7 C12 130.5(2) . . ?
C8 C7 C6 106.2(2) . . ?
C8 C7 C12 123.3(2) . . ?
C7 C8 H8 125.7 . . ?
C7 C8 C9 108.6(2) . . ?
C9 C8 H8 125.7 . . ?
N2 C9 C8 109.5(2) . . ?
N2 C9 C13 123.6(2) . . ?
C8 C9 C13 127.0(2) . . ?
C1 C10 H10A 109.5 . . ?
C1 C10 H10B 109.5 . . ?
C1 C10 H10C 109.5 . . ?
H10A C10 H10B 109.5 . . ?
H10A C10 H10C 109.5 . . ?
H10B C10 H10C 109.5 . . ?
C3 C11 H11A 109.5 . . ?
C3 C11 H11B 109.5 . . ?
C3 C11 H11C 109.5 . . ?
H11A C11 H11B 109.5 . . ?
H11A C11 H11C 109.5 . . ?
H11B C11 H11C 109.5 . . ?
C7 C12 H12A 109.5 . . ?
C7 C12 H12B 109.5 . . ?
C7 C12 H12C 109.5 . . ?
H12A C12 H12B 109.5 . . ?
H12A C12 H12C 109.5 . . ?
H12B C12 H12C 109.5 . . ?
C9 C13 H13A 109.5 . . ?
C9 C13 H13B 109.5 . . ?
C9 C13 H13C 109.5 . . ?
H13A C13 H13B 109.5 . . ?
H13A C13 H13C 109.5 . . ?
H13B C13 H13C 109.5 . . ?
N3 C14 C5 111.36(17) . . ?
N3 C14 H14A 109.4 . . ?
N3 C14 H14B 109.4 . . ?
C5 C14 H14A 109.4 . . ?
C5 C14 H14B 109.4 . . ?
H14A C14 H14B 108.0 . . ?
N3 C15 H15 125.4 . . ?
N6 C15 N3 109.12(19) . . ?
N6 C15 H15 125.4 . . ?
N7 C16 C17 109.2(2) . . ?
N7 C16 C25 123.2(2) . . ?
C17 C16 C25 127.6(2) . . ?
C16 C17 H17 125.6 . . ?
C18 C17 C16 108.9(2) . . ?
C18 C17 H17 125.6 . . ?
C17 C18 C19 106.2(2) . . ?
C17 C18 C26 122.9(2) . . ?
C19 C18 C26 130.8(2) . . ?
N7 C19 C18 107.45(19) . . ?
C20 C19 N7 119.0(2) . . ?
C20 C19 C18 133.5(2) . . ?
C19 C20 C21 122.3(2) . . ?
C19 C20 C29 118.7(2) . . ?
C21 C20 C29 118.9(2) . . ?
N8 C21 C22 107.2(2) . . ?
C20 C21 N8 119.6(2) . . ?
C20 C21 C22 133.1(2) . . ?
C21 C22 C27 130.3(2) . . ?
C23 C22 C21 106.8(2) . . ?
C23 C22 C27 122.9(2) . . ?
C22 C23 H23 125.8 . . ?
C22 C23 C24 108.4(2) . . ?
C24 C23 H23 125.8 . . ?
N8 C24 C23 109.1(2) . . ?
N8 C24 C28 123.7(2) . . ?
C23 C24 C28 127.3(2) . . ?
C16 C25 H25A 109.5 . . ?
C16 C25 H25B 109.5 . . ?
C16 C25 H25C 109.5 . . ?
H25A C25 H25B 109.5 . . ?
H25A C25 H25C 109.5 . . ?
H25B C25 H25C 109.5 . . ?
C18 C26 H26A 109.5 . . ?
C18 C26 H26B 109.5 . . ?
C18 C26 H26C 109.5 . . ?
H26A C26 H26B 109.5 . . ?
H26A C26 H26C 109.5 . . ?
H26B C26 H26C 109.5 . . ?
C22 C27 H27A 109.5 . . ?
C22 C27 H27B 109.5 . . ?
C22 C27 H27C 109.5 . . ?
H27A C27 H27B 109.5 . . ?
H27A C27 H27C 109.5 . . ?
H27B C27 H27C 109.5 . . ?
C24 C28 H28A 109.5 . . ?
C24 C28 H28B 109.5 . . ?
C24 C28 H28C 109.5 . . ?
H28A C28 H28B 109.5 . . ?
H28A C28 H28C 109.5 . . ?
H28B C28 H28C 109.5 . . ?
N9 C29 C20 109.86(17) . . ?
N9 C29 H29A 109.7 . . ?
N9 C29 H29B 109.7 . . ?
C20 C29 H29A 109.7 . . ?
C20 C29 H29B 109.7 . . ?
H29A C29 H29B 108.2 . . ?
N9 C30 H30 126.0 . . ?
N12 C30 N9 108.01(18) . . ?
N12 C30 H30 126.0 . . ?
N13 C31 C32 109.4(3) . . ?
N13 C31 C40 123.6(3) . . ?
C32 C31 C40 127.0(4) . . ?
C31 C32 H32 125.8 . . ?
C33 C32 C31 108.4(3) . . ?
C33 C32 H32 125.8 . . ?
C32 C33 C34 106.4(3) . . ?
C32 C33 C41 123.7(3) . . ?
C34 C33 C41 129.9(3) . . ?
N13 C34 C33 107.4(3) . . ?
C35 C34 N13 119.4(3) . . ?
C35 C34 C33 133.1(3) . . ?
C34 C35 C36 122.6(3) . . ?
C34 C35 C44 118.8(3) . . ?
C36 C35 C44 118.7(3) . . ?
N14 C36 C37 107.9(3) . . ?
C35 C36 N14 119.8(3) . . ?
C35 C36 C37 132.3(3) . . ?
C36 C37 C42 130.2(3) . . ?
C38 C37 C36 106.0(3) . . ?
C38 C37 C42 123.8(3) . . ?
C37 C38 H38 125.5 . . ?
C37 C38 C39 109.0(3) . . ?
C39 C38 H38 125.5 . . ?
N14 C39 C38 109.4(3) . . ?
N14 C39 C43 122.8(4) . . ?
C38 C39 C43 127.7(4) . . ?
C31 C40 H40A 109.5 . . ?
C31 C40 H40B 109.5 . . ?
C31 C40 H40C 109.5 . . ?
H40A C40 H40B 109.5 . . ?
H40A C40 H40C 109.5 . . ?
H40B C40 H40C 109.5 . . ?
C33 C41 H41A 109.5 . . ?
C33 C41 H41B 109.5 . . ?
C33 C41 H41C 109.5 . . ?
H41A C41 H41B 109.5 . . ?
H41A C41 H41C 109.5 . . ?
H41B C41 H41C 109.5 . . ?
C37 C42 H42A 109.5 . . ?
C37 C42 H42B 109.5 . . ?
C37 C42 H42C 109.5 . . ?
H42A C42 H42B 109.5 . . ?
H42A C42 H42C 109.5 . . ?
H42B C42 H42C 109.5 . . ?
C39 C43 H43A 109.5 . . ?
C39 C43 H43B 109.5 . . ?
C39 C43 H43C 109.5 . . ?
H43A C43 H43B 109.5 . . ?
H43A C43 H43C 109.5 . . ?
H43B C43 H43C 109.5 . . ?
N15 C44 C35 110.3(2) . . ?
N15 C44 H44A 109.6 . . ?
N15 C44 H44B 109.6 . . ?
C35 C44 H44A 109.6 . . ?
C35 C44 H44B 109.6 . . ?
H44A C44 H44B 108.1 . . ?
N15 C45 H45 125.8 . . ?
N18 C45 N15 108.30(19) . . ?
N18 C45 H45 125.8 . . ?
Cl2 C46 H46A 109.5 . . ?
Cl2 C46 H46B 109.5 . . ?
H46A C46 H46B 108.1 . . ?
C47 C46 Cl2 110.6(3) . . ?
C47 C46 H46A 109.5 . . ?
C47 C46 H46B 109.5 . . ?
N19 C47 C46 177.8(4) . . ?
F1 B1 N1 109.7(2) . . ?
F1 B1 N2 109.56(19) . . ?
F2 B1 F1 108.59(19) . . ?
F2 B1 N1 111.3(2) . . ?
F2 B1 N2 110.4(2) . . ?
N1 B1 N2 107.23(18) . . ?
F3 B2 F4 108.9(2) . . ?
F3 B2 N7 109.76(19) . . ?
F3 B2 N8 110.1(2) . . ?
F4 B2 N7 110.0(2) . . ?
F4 B2 N8 110.63(19) . . ?
N8 B2 N7 107.46(19) . . ?
F5 B3 F6 108.8(3) . . ?
F5 B3 N13 109.9(3) . . ?
F5 B3 N14 109.4(3) . . ?
F6 B3 N13 110.6(3) . . ?
F6 B3 N14 110.9(3) . . ?
N14 B3 N13 107.3(2) . . ?
H48A C48 H48B 107.6 . . ?
H48C C48 H48D 108.9 . . ?
Cl3 C48 H48A 108.6 . . ?
Cl3 C48 H48B 108.6 . . ?
C49 C48 H48A 108.6 . . ?
C49 C48 H48B 108.6 . . ?
C49 C48 Cl3 114.6(6) . . ?
Cl3' C48 H48C 110.9 . . ?
Cl3' C48 H48D 110.9 . . ?
C49' C48 H48C 110.9 . . ?
C49' C48 H48D 110.9 . . ?
C49' C48 Cl3' 104.3(8) . . ?
N20 C49 C48 175.8(12) . . ?
N20' C49' C48 172(2) . . ?

loop_
_geom_bond_atom_site_label_1
_geom_bond_atom_site_label_2
_geom_bond_distance
_geom_bond_site_symmetry_2
_geom_bond_publ_flag
Fe1 N5 1.9548(18) . ?
Fe1 N5 1.9549(18) 2_566 ?
Fe1 N12 1.9638(17) 2_566 ?
Fe1 N12 1.9639(17) . ?
Fe1 N18 1.9830(18) 2_566 ?
Fe1 N18 1.9831(18) . ?
Cl1 O1 1.424(2) . ?
Cl1 O2 1.4292(19) . ?
Cl1 O3 1.428(2) . ?
Cl1 O4 1.421(2) . ?
Cl2 C46 1.779(4) . ?
F1 B1 1.402(3) . ?
F2 B1 1.382(3) . ?
F3 B2 1.389(3) . ?
F4 B2 1.396(3) . ?
F5 B3 1.387(4) . ?
F6 B3 1.389(4) . ?
N1 C1 1.349(3) . ?
N1 C4 1.402(3) . ?
N1 B1 1.537(3) . ?
N2 C6 1.400(3) . ?
N2 C9 1.345(3) . ?
N2 B1 1.540(3) . ?
N3 N4 1.336(2) . ?
N3 C14 1.469(3) . ?
N3 C15 1.338(3) . ?
N4 N5 1.300(2) . ?
N5 N6 1.359(2) . ?
N6 C15 1.314(3) . ?
N7 C16 1.349(3) . ?
N7 C19 1.396(3) . ?
N7 B2 1.533(3) . ?
N8 C21 1.398(3) . ?
N8 C24 1.353(3) . ?
N8 B2 1.533(3) . ?
N9 N10 1.356(2) . ?
N9 C29 1.471(3) . ?
N9 C30 1.322(3) . ?
N10 N11 1.285(3) . ?
N11 N12 1.363(2) . ?
N12 C30 1.317(3) . ?
N13 C31 1.339(5) . ?
N13 C34 1.410(3) . ?
N13 B3 1.538(5) . ?
N14 C36 1.401(4) . ?
N14 C39 1.354(4) . ?
N14 B3 1.536(5) . ?
N15 N16 1.353(3) . ?
N15 C44 1.475(3) . ?
N15 C45 1.327(3) . ?
N16 N17 1.292(3) . ?
N17 N18 1.365(2) . ?
N18 C45 1.318(3) . ?
N19 C47 1.079(5) . ?
C1 C2 1.394(4) . ?
C1 C10 1.485(4) . ?
C2 H2 0.9500 . ?
C2 C3 1.382(4) . ?
C3 C4 1.435(3) . ?
C3 C11 1.498(3) . ?
C4 C5 1.403(3) . ?
C5 C6 1.398(3) . ?
C5 C14 1.511(3) . ?
C6 C7 1.442(3) . ?
C7 C8 1.377(4) . ?
C7 C12 1.493(4) . ?
C8 H8 0.9500 . ?
C8 C9 1.402(4) . ?
C9 C13 1.488(3) . ?
C10 H10A 0.9800 . ?
C10 H10B 0.9800 . ?
C10 H10C 0.9800 . ?
C11 H11A 0.9800 . ?
C11 H11B 0.9800 . ?
C11 H11C 0.9800 . ?
C12 H12A 0.9800 . ?
C12 H12B 0.9800 . ?
C12 H12C 0.9800 . ?
C13 H13A 0.9800 . ?
C13 H13B 0.9800 . ?
C13 H13C 0.9800 . ?
C14 H14A 0.9900 . ?
C14 H14B 0.9900 . ?
C15 H15 0.9500 . ?
C16 C17 1.392(4) . ?
C16 C25 1.484(3) . ?
C17 H17 0.9500 . ?
C17 C18 1.375(3) . ?
C18 C19 1.432(3) . ?
C18 C26 1.502(3) . ?
C19 C20 1.395(3) . ?
C20 C21 1.397(3) . ?
C20 C29 1.502(3) . ?
C21 C22 1.428(3) . ?
C22 C23 1.381(4) . ?
C22 C27 1.495(4) . ?
C23 H23 0.9500 . ?
C23 C24 1.398(4) . ?
C24 C28 1.482(4) . ?
C25 H25A 0.9800 . ?
C25 H25B 0.9800 . ?
C25 H25C 0.9800 . ?
C26 H26A 0.9800 . ?
C26 H26B 0.9800 . ?
C26 H26C 0.9800 . ?
C27 H27A 0.9800 . ?
C27 H27B 0.9800 . ?
C27 H27C 0.9800 . ?
C28 H28A 0.9800 . ?
C28 H28B 0.9800 . ?
C28 H28C 0.9800 . ?
C29 H29A 0.9900 . ?
C29 H29B 0.9900 . ?
C30 H30 0.9500 . ?
C31 C32 1.407(5) . ?
C31 C40 1.495(5) . ?
C32 H32 0.9500 . ?
C32 C33 1.380(5) . ?
C33 C34 1.432(5) . ?
C33 C41 1.504(4) . ?
C34 C35 1.379(5) . ?
C35 C36 1.394(4) . ?
C35 C44 1.514(4) . ?
C36 C37 1.423(5) . ?
C37 C38 1.380(4) . ?
C37 C42 1.499(5) . ?
C38 H38 0.9500 . ?
C38 C39 1.383(5) . ?
C39 C43 1.488(4) . ?
C40 H40A 0.9800 . ?
C40 H40B 0.9800 . ?
C40 H40C 0.9800 . ?
C41 H41A 0.9800 . ?
C41 H41B 0.9800 . ?
C41 H41C 0.9800 . ?
C42 H42A 0.9800 . ?
C42 H42B 0.9800 . ?
C42 H42C 0.9800 . ?
C43 H43A 0.9800 . ?
C43 H43B 0.9800 . ?
C43 H43C 0.9800 . ?
C44 H44A 0.9900 . ?
C44 H44B 0.9900 . ?
C45 H45 0.9500 . ?
C46 H46A 0.9900 . ?
C46 H46B 0.9900 . ?
C46 C47 1.440(5) . ?
C48 H48A 0.9900 . ?
C48 H48B 0.9900 . ?
C48 H48C 0.9900 . ?
C48 H48D 0.9900 . ?
C48 Cl3 1.699(4) . ?
C48 C49 1.430(2) . ?
C48 Cl3' 1.846(5) . ?
C48 C49' 1.433(2) . ?
N20 C49 1.205(9) . ?
N20' C49' 1.104(2) . ?
OW OW 1.35(2) 2_656 ?

loop_
_geom_torsion_atom_site_label_1
_geom_torsion_atom_site_label_2
_geom_torsion_atom_site_label_3
_geom_torsion_atom_site_label_4
_geom_torsion
_geom_torsion_site_symmetry_1
_geom_torsion_site_symmetry_2
_geom_torsion_site_symmetry_3
_geom_torsion_site_symmetry_4
_geom_torsion_publ_flag
Fe1 N5 N6 C15 175.95(14) . . . . ?
Fe1 N12 C30 N9 176.29(15) . . . . ?
Fe1 N18 C45 N15 166.19(15) . . . . ?
N1 C1 C2 C3 0.2(3) . . . . ?
N1 C4 C5 C6 -0.5(3) . . . . ?
N1 C4 C5 C14 177.80(19) . . . . ?
N2 C6 C7 C8 0.4(3) . . . . ?
N2 C6 C7 C12 -178.0(3) . . . . ?
N3 N4 N5 Fe1 -175.61(13) . . . . ?
N3 N4 N5 N6 1.0(2) . . . . ?
N4 N3 C14 C5 -137.2(2) . . . . ?
N4 N3 C15 N6 0.6(2) . . . . ?
N4 N5 N6 C15 -0.6(2) . . . . ?
N5 N6 C15 N3 0.0(2) . . . . ?
N7 C16 C17 C18 -1.8(3) . . . . ?
N7 C19 C20 C21 4.3(3) . . . . ?
N7 C19 C20 C29 -173.58(19) . . . . ?
N8 C21 C22 C23 0.3(3) . . . . ?
N8 C21 C22 C27 179.2(3) . . . . ?
N9 N10 N11 N12 0.1(2) . . . . ?
N10 N9 C29 C20 -18.5(3) . . . . ?
N10 N9 C30 N12 1.0(2) . . . . ?
N10 N11 N12 Fe1 -177.09(14) . . . . ?
N10 N11 N12 C30 0.5(2) . . . . ?
N11 N12 C30 N9 -0.9(2) . . . . ?
N13 C31 C32 C33 -0.2(4) . . . . ?
N13 C34 C35 C36 0.7(4) . . . . ?
N13 C34 C35 C44 179.6(2) . . . . ?
N14 C36 C37 C38 -1.2(3) . . . . ?
N14 C36 C37 C42 177.7(3) . . . . ?
N15 N16 N17 N18 -0.4(3) . . . . ?
N16 N15 C44 C35 2.5(4) . . . . ?
N16 N15 C45 N18 0.7(3) . . . . ?
N16 N17 N18 Fe1 -166.17(16) . . . . ?
N16 N17 N18 C45 0.8(2) . . . . ?
N17 N18 C45 N15 -0.9(2) . . . . ?
C1 N1 C4 C3 0.1(2) . . . . ?
C1 N1 C4 C5 179.9(2) . . . . ?
C1 N1 B1 F1 63.4(3) . . . . ?
C1 N1 B1 F2 -56.9(3) . . . . ?
C1 N1 B1 N2 -177.7(2) . . . . ?
C1 C2 C3 C4 -0.1(3) . . . . ?
C1 C2 C3 C11 -177.8(2) . . . . ?
C2 C3 C4 N1 0.0(3) . . . . ?
C2 C3 C4 C5 -179.7(2) . . . . ?
C3 C4 C5 C6 179.2(2) . . . . ?
C3 C4 C5 C14 -2.4(4) . . . . ?
C4 N1 C1 C2 -0.2(3) . . . . ?
C4 N1 C1 C10 178.5(2) . . . . ?
C4 N1 B1 F1 -109.1(2) . . . . ?
C4 N1 B1 F2 130.7(2) . . . . ?
C4 N1 B1 N2 9.9(3) . . . . ?
C4 C5 C6 N2 2.5(3) . . . . ?
C4 C5 C6 C7 -174.7(2) . . . . ?
C4 C5 C14 N3 73.7(3) . . . . ?
C5 C6 C7 C8 177.8(2) . . . . ?
C5 C6 C7 C12 -0.6(5) . . . . ?
C6 N2 C9 C8 0.9(3) . . . . ?
C6 N2 C9 C13 -178.7(2) . . . . ?
C6 N2 B1 F1 111.3(2) . . . . ?
C6 N2 B1 F2 -129.1(2) . . . . ?
C6 N2 B1 N1 -7.7(3) . . . . ?
C6 C5 C14 N3 -108.0(2) . . . . ?
C6 C7 C8 C9 0.2(3) . . . . ?
C7 C8 C9 N2 -0.7(3) . . . . ?
C7 C8 C9 C13 178.9(2) . . . . ?
C9 N2 C6 C5 -178.6(2) . . . . ?
C9 N2 C6 C7 -0.8(3) . . . . ?
C9 N2 B1 F1 -67.5(3) . . . . ?
C9 N2 B1 F2 52.1(3) . . . . ?
C9 N2 B1 N1 173.4(2) . . . . ?
C10 C1 C2 C3 -178.4(3) . . . . ?
C11 C3 C4 N1 177.3(2) . . . . ?
C11 C3 C4 C5 -2.4(4) . . . . ?
C12 C7 C8 C9 178.7(2) . . . . ?
C14 N3 N4 N5 178.39(18) . . . . ?
C14 N3 C15 N6 -178.6(2) . . . . ?
C14 C5 C6 N2 -175.82(19) . . . . ?
C14 C5 C6 C7 7.0(4) . . . . ?
C15 N3 N4 N5 -1.0(2) . . . . ?
C15 N3 C14 C5 42.0(3) . . . . ?
C16 N7 C19 C18 -1.0(2) . . . . ?
C16 N7 C19 C20 180.0(2) . . . . ?
C16 N7 B2 F3 54.8(3) . . . . ?
C16 N7 B2 F4 -65.0(3) . . . . ?
C16 N7 B2 N8 174.5(2) . . . . ?
C16 C17 C18 C19 1.2(3) . . . . ?
C16 C17 C18 C26 178.9(2) . . . . ?
C17 C18 C19 N7 -0.1(2) . . . . ?
C17 C18 C19 C20 178.7(2) . . . . ?
C18 C19 C20 C21 -174.4(2) . . . . ?
C18 C19 C20 C29 7.7(4) . . . . ?
C19 N7 C16 C17 1.7(3) . . . . ?
C19 N7 C16 C25 -177.1(2) . . . . ?
C19 N7 B2 F3 -130.0(2) . . . . ?
C19 N7 B2 F4 110.2(2) . . . . ?
C19 N7 B2 N8 -10.3(3) . . . . ?
C19 C20 C21 N8 -4.6(3) . . . . ?
C19 C20 C21 C22 172.8(2) . . . . ?
C19 C20 C29 N9 110.4(2) . . . . ?
C20 C21 C22 C23 -177.3(2) . . . . ?
C20 C21 C22 C27 1.6(5) . . . . ?
C21 N8 C24 C23 -0.2(3) . . . . ?
C21 N8 C24 C28 179.6(2) . . . . ?
C21 N8 B2 F3 129.5(2) . . . . ?
C21 N8 B2 F4 -110.1(2) . . . . ?
C21 N8 B2 N7 10.0(3) . . . . ?
C21 C20 C29 N9 -67.6(3) . . . . ?
C21 C22 C23 C24 -0.4(3) . . . . ?
C22 C23 C24 N8 0.4(3) . . . . ?
C22 C23 C24 C28 -179.4(2) . . . . ?
C24 N8 C21 C20 177.9(2) . . . . ?
C24 N8 C21 C22 -0.1(2) . . . . ?
C24 N8 B2 F3 -52.3(3) . . . . ?
C24 N8 B2 F4 68.1(3) . . . . ?
C24 N8 B2 N7 -171.8(2) . . . . ?
C25 C16 C17 C18 176.9(2) . . . . ?
C26 C18 C19 N7 -177.6(2) . . . . ?
C26 C18 C19 C20 1.2(4) . . . . ?
C27 C22 C23 C24 -179.4(3) . . . . ?
C29 N9 N10 N11 -179.4(2) . . . . ?
C29 N9 C30 N12 179.6(2) . . . . ?
C29 C20 C21 N8 173.36(19) . . . . ?
C29 C20 C21 C22 -9.3(4) . . . . ?
C30 N9 N10 N11 -0.7(2) . . . . ?
C30 N9 C29 C20 163.1(2) . . . . ?
C31 N13 C34 C33 -0.4(3) . . . . ?
C31 N13 C34 C35 -177.1(3) . . . . ?
C31 N13 B3 F5 58.3(4) . . . . ?
C31 N13 B3 F6 -61.8(4) . . . . ?
C31 N13 B3 N14 177.1(3) . . . . ?
C31 C32 C33 C34 0.0(4) . . . . ?
C31 C32 C33 C41 178.6(3) . . . . ?
C32 C33 C34 N13 0.3(3) . . . . ?
C32 C33 C34 C35 176.4(3) . . . . ?
C33 C34 C35 C36 -175.1(3) . . . . ?
C33 C34 C35 C44 3.9(4) . . . . ?
C34 N13 C31 C32 0.4(3) . . . . ?
C34 N13 C31 C40 179.7(3) . . . . ?
C34 N13 B3 F5 -119.4(3) . . . . ?
C34 N13 B3 F6 120.5(3) . . . . ?
C34 N13 B3 N14 -0.6(4) . . . . ?
C34 C35 C36 N14 -2.5(4) . . . . ?
C34 C35 C36 C37 175.4(3) . . . . ?
C34 C35 C44 N15 -87.5(3) . . . . ?
C35 C36 C37 C38 -179.3(3) . . . . ?
C35 C36 C37 C42 -0.4(5) . . . . ?
C36 N14 C39 C38 -0.7(3) . . . . ?
C36 N14 C39 C43 -178.3(3) . . . . ?
C36 N14 B3 F5 117.8(3) . . . . ?
C36 N14 B3 F6 -122.2(3) . . . . ?
C36 N14 B3 N13 -1.3(4) . . . . ?
C36 C35 C44 N15 91.5(3) . . . . ?
C36 C37 C38 C39 0.8(4) . . . . ?
C37 C38 C39 N14 -0.1(4) . . . . ?
C37 C38 C39 C43 177.4(4) . . . . ?
C39 N14 C36 C35 179.6(3) . . . . ?
C39 N14 C36 C37 1.2(3) . . . . ?
C39 N14 B3 F5 -58.2(4) . . . . ?
C39 N14 B3 F6 61.8(4) . . . . ?
C39 N14 B3 N13 -177.4(3) . . . . ?
C40 C31 C32 C33 -179.5(3) . . . . ?
C41 C33 C34 N13 -178.3(3) . . . . ?
C41 C33 C34 C35 -2.2(5) . . . . ?
C42 C37 C38 C39 -178.2(3) . . . . ?
C44 N15 N16 N17 173.9(2) . . . . ?
C44 N15 C45 N18 -172.9(2) . . . . ?
C44 C35 C36 N14 178.5(2) . . . . ?
C44 C35 C36 C37 -3.6(4) . . . . ?
C45 N15 N16 N17 -0.2(3) . . . . ?
C45 N15 C44 C35 175.3(2) . . . . ?
B1 N1 C1 C2 -173.7(2) . . . . ?
B1 N1 C1 C10 5.0(4) . . . . ?
B1 N1 C4 C3 173.6(2) . . . . ?
B1 N1 C4 C5 -6.6(3) . . . . ?
B1 N2 C6 C5 2.4(3) . . . . ?
B1 N2 C6 C7 -179.8(2) . . . . ?
B1 N2 C9 C8 179.9(2) . . . . ?
B1 N2 C9 C13 0.3(4) . . . . ?
B2 N7 C16 C17 177.6(2) . . . . ?
B2 N7 C16 C25 -1.2(4) . . . . ?
B2 N7 C19 C18 -176.9(2) . . . . ?
B2 N7 C19 C20 4.1(3) . . . . ?
B2 N8 C21 C20 -3.6(3) . . . . ?
B2 N8 C21 C22 178.4(2) . . . . ?
B2 N8 C24 C23 -178.6(2) . . . . ?
B2 N8 C24 C28 1.2(4) . . . . ?
B3 N13 C31 C32 -177.7(3) . . . . ?
B3 N13 C31 C40 1.6(5) . . . . ?
B3 N13 C34 C33 177.7(3) . . . . ?
B3 N13 C34 C35 0.9(4) . . . . ?
B3 N14 C36 C35 2.9(4) . . . . ?
B3 N14 C36 C37 -175.5(2) . . . . ?
B3 N14 C39 C38 175.9(3) . . . . ?
B3 N14 C39 C43 -1.7(5) . . . . ?
